data_7041201
loop_
_publ_author_name
'Hashimoto, Takumi'
'Fukumoto, Kanako'
'Le, Ngoc Ha-Thu'
'Matsuoka, Tatsuya'
'Kawamorita, Soichiro'
'Komiya, Naruyoshi'
'Naota, Takeshi'

_publ_section_title
;
 Dynamic neighbouring participation of nitrogen lone pairs on the
 chromogenic behaviour of trans-bis(salicylaldiminato)Pt(ii) coordination
 platforms.
;
_journal_issue 48
_journal_name_full 'Dalton transactions (Cambridge, England : 2003)'
_journal_page_first 19257
_journal_page_last 19268
_journal_paper_doi 10.1039/c6dt04005e
_journal_volume 45
_journal_year 2016
_chemical_formula_moiety 'C26 H36 N4 O2 Pt'
_chemical_formula_sum 'C26 H36 N4 O2 Pt'
_chemical_formula_weight 631.69
_space_group_crystal_system monoclinic
_space_group_IT_number 15
_space_group_name_Hall '-I 2ya'
_space_group_name_H-M_alt 'I 1 2/a 1'
_symmetry_space_group_name_Hall '-I 2ya'
_symmetry_space_group_name_H-M 'I 1 2/a 1'
_atom_sites_solution_hydrogens geom
_atom_sites_solution_primary direct
_atom_sites_solution_secondary difmap
_audit_update_record
;
2016-06-16 deposited with the CCDC.
2016-11-14 downloaded from the CCDC.
;
_cell_angle_alpha 90.0000
_cell_angle_beta 114.575(13)
_cell_angle_gamma 90.0000
_cell_formula_units_Z 8
_cell_length_a 18.991(16)
_cell_length_b 12.924(10)
_cell_length_c 22.429(19)
_cell_measurement_reflns_used 8197
_cell_measurement_temperature 113
_cell_measurement_theta_max 27.38
_cell_measurement_theta_min 3.99
_cell_volume 5006(7)
_computing_cell_refinement CrystalClear
_computing_data_collection 'CrystalClear (Rigaku, ????)'
_computing_data_reduction CrystalClear
_computing_molecular_graphics 'CrystalStructure 4.1'
_computing_publication_material 'CrystalStructure 4.1 (Rigaku, 2014)'
_computing_structure_refinement 'SHELXL2013 (Sheldrick, 2008)'
_computing_structure_solution 'SHELXS2013 (Sheldrick, 2008)'
_diffrn_ambient_temperature 113
_diffrn_detector_area_resol_mean 7.314
_diffrn_measured_fraction_theta_full 0.985
_diffrn_measured_fraction_theta_max 0.973
_diffrn_measurement_device_type 'Rigaku Mercury70'
_diffrn_measurement_method \w
_diffrn_radiation_type 'Mo K\a'
_diffrn_radiation_wavelength 0.71075
_diffrn_reflns_av_R_equivalents 0.1305
_diffrn_reflns_Laue_measured_fraction_full 0.985
_diffrn_reflns_Laue_measured_fraction_max 0.973
_diffrn_reflns_limit_h_max 24
_diffrn_reflns_limit_h_min -22
_diffrn_reflns_limit_k_max 16
_diffrn_reflns_limit_k_min -16
_diffrn_reflns_limit_l_max 26
_diffrn_reflns_limit_l_min -28
_diffrn_reflns_number 18432
_diffrn_reflns_point_group_measured_fraction_full 0.985
_diffrn_reflns_point_group_measured_fraction_max 0.973
_diffrn_reflns_theta_full 25.242
_diffrn_reflns_theta_max 27.344
_diffrn_reflns_theta_min 3.991
_diffrn_standards_number 0
_exptl_absorpt_coefficient_mu 5.613
_exptl_absorpt_correction_T_max 0.799
_exptl_absorpt_correction_T_min 0.492
_exptl_absorpt_correction_type multi-scan
_exptl_absorpt_process_details 'REQAB (Rigaku, 1998)'
_exptl_crystal_colour orange
_exptl_crystal_density_diffrn 1.676
_exptl_crystal_density_method 'not measured'
_exptl_crystal_description block
_exptl_crystal_F_000 2512.00
_exptl_crystal_size_max 0.160
_exptl_crystal_size_mid 0.100
_exptl_crystal_size_min 0.040
_refine_diff_density_max 2.52
_refine_diff_density_min -1.41
_refine_ls_extinction_method none
_refine_ls_goodness_of_fit_ref 1.129
_refine_ls_hydrogen_treatment constr
_refine_ls_number_parameters 298
_refine_ls_number_reflns 5518
_refine_ls_number_restraints 2
_refine_ls_R_factor_all 0.1511
_refine_ls_R_factor_gt 0.1106
_refine_ls_shift/su_max 0.000
_refine_ls_structure_factor_coef Fsqd
_refine_ls_weighting_details 'w = 1/[\s^2^(Fo^2^)+(0.0457P)^2^+101.3678P] where P=(Fo^2^+2Fc^2^)/3'
_refine_ls_weighting_scheme calc
_refine_ls_wR_factor_gt 0.2027
_refine_ls_wR_factor_ref 0.2335
_reflns_number_gt 3689
_reflns_number_total 5518
_reflns_threshold_expression F^2^>2.0\s(F^2^)
_cod_data_source_file c6dt04005e2.cif
_cod_data_source_block CCD151
_cod_depositor_comments 'Adding full bibliography for 7041196--7041202.cif.'
_cod_original_cell_volume 5007(7)
_cod_database_code 7041201
_shelxl_res_file
;
TITL CCD151
CELL  0.71075 18.99110 12.92430 22.42920 90.000 114.575 90.000
ZERR  8 0.01640 0.00950 0.01940 0.000 0.013 0.000
LATT 2
SYMM .50-X,    +Y,    -Z
SFAC C H N O PT
UNIT 208 288 32 16 8
L.S. 20
FMAP 2
PLAN -25
WPDB -2
HTAB
LIST 4
TEMP -159.8
ACTA
SIZE 0.160 0.100 0.040
DFIX 1.44 0.002 N1 N2
DFIX 1.44 0.002 N3 N4
WGHT    0.045700  101.367805
FVAR       0.22604
PT1   5    0.140425    0.091888    0.235086    11.00000    0.03915    0.04463 =
         0.03908   -0.00028    0.01636    0.00146
O1    4    0.074664    0.073156    0.285685    11.00000    0.05221    0.06073 =
         0.05185   -0.00746    0.03648   -0.01734
O2    4    0.211541    0.121254    0.189940    11.00000    0.03595    0.05770 =
         0.06114    0.00704    0.02996   -0.00487
N1    3    0.203917   -0.034107    0.275536    11.00000    0.07827    0.02709 =
         0.06412    0.00450    0.03833    0.00176
N2    3    0.255813   -0.086963    0.253786    11.00000    0.05798    0.05238 =
         0.04375   -0.00671    0.00910    0.01190
N3    3    0.069408    0.214584    0.187563    11.00000    0.06721    0.02514 =
         0.04242    0.00708    0.00218    0.01462
N4    3   -0.005063    0.235083    0.187760    11.00000    0.04197    0.07247 =
         0.05376   -0.00294    0.01850    0.01769
C1    1    0.155913   -0.058242    0.360177    11.00000    0.02364    0.04691 =
         0.03801   -0.00227    0.00319   -0.00453
C2    1    0.092877    0.014007    0.340260    11.00000    0.04576    0.06399 =
         0.08374   -0.02280    0.04140   -0.01740
C3    1    0.050950    0.031904    0.375957    11.00000    0.05606    0.09025 =
         0.06158   -0.03304    0.02766   -0.04450
AFIX  43
H3    2    0.010751    0.082075    0.362087    11.00000   -1.20000
AFIX   0
C4    1    0.067949   -0.024021    0.432389    11.00000    0.06755    0.06517 =
         0.04154   -0.01285    0.01487   -0.01903
AFIX  43
H4    2    0.038826   -0.010663    0.457232    11.00000   -1.20000
AFIX   0
C5    1    0.125858   -0.099559    0.455183    11.00000    0.04972    0.06740 =
         0.03234   -0.00694    0.00904   -0.02209
AFIX  43
H5    2    0.135042   -0.136774    0.494251    11.00000   -1.20000
AFIX   0
C6    1    0.169648   -0.119514    0.420200    11.00000    0.04841    0.06260 =
         0.04701   -0.00467    0.01425   -0.01054
AFIX  43
H6    2    0.208192   -0.171943    0.434402    11.00000   -1.20000
AFIX   0
C7    1    0.197924   -0.081043    0.324413    11.00000    0.06435    0.08101 =
         0.05468   -0.03731    0.03557   -0.03435
AFIX  43
H7    2    0.228024   -0.142346    0.338008    11.00000   -1.20000
AFIX   0
C8    1    0.330158   -0.035798    0.274918    11.00000    0.04610    0.05851 =
         0.07009    0.00829    0.02569    0.00578
AFIX  33
H8A   2    0.363262   -0.074520    0.258981    11.00000   -1.20000
H8B   2    0.322624    0.034632    0.257152    11.00000   -1.20000
H8C   2    0.354878   -0.032894    0.322916    11.00000   -1.20000
AFIX   0
C9    1    0.147646    0.276604    0.133746    11.00000    0.03737    0.05463 =
         0.04409   -0.00781    0.01655    0.00621
C10   1    0.208703    0.203851    0.152151    11.00000    0.05327    0.03099 =
         0.05225   -0.01092    0.02647   -0.01938
C11   1    0.268986    0.211761    0.132619    11.00000    0.05775    0.05577 =
         0.06407   -0.00672    0.03239   -0.01035
AFIX  43
H11   2    0.310422    0.163469    0.148498    11.00000   -1.20000
AFIX   0
C12   1    0.269133    0.286758    0.091675    11.00000    0.03008    0.08761 =
         0.07398   -0.02019    0.01707    0.00305
AFIX  43
H12   2    0.309359    0.288318    0.076966    11.00000   -1.20000
AFIX   0
C13   1    0.212143    0.362485    0.070020    11.00000    0.06198    0.06582 =
         0.06067    0.01039    0.03518   -0.00432
AFIX  43
H13   2    0.214247    0.416860    0.042306    11.00000   -1.20000
AFIX   0
C14   1    0.152176    0.356921    0.089749    11.00000    0.04922    0.04680 =
         0.05177    0.01185   -0.00372    0.01375
AFIX  43
H14   2    0.112323    0.407495    0.073987    11.00000   -1.20000
AFIX   0
C15   1    0.082919    0.275020    0.147487    11.00000    0.05111    0.07760 =
         0.03680    0.00314    0.01591    0.00170
AFIX  43
H15   2    0.043744    0.324228    0.124747    11.00000   -1.20000
AFIX   0
C16   1    0.006081    0.283954    0.248806    11.00000    0.04898    0.08860 =
         0.03615    0.01215    0.00902    0.03404
AFIX  33
H16A  2   -0.044404    0.298102    0.249234    11.00000   -1.20000
H16B  2    0.035934    0.237908    0.285331    11.00000   -1.20000
H16C  2    0.034289    0.349082    0.253360    11.00000   -1.20000
AFIX   0
C17   1    0.222358   -0.105734    0.182138    11.00000    0.07805    0.04614 =
         0.05614    0.00504    0.04353    0.00616
AFIX  23
H17A  2    0.259343   -0.146289    0.170849    11.00000   -1.20000
H17B  2    0.213408   -0.038764    0.158699    11.00000   -1.20000
AFIX   0
C18   1    0.144114   -0.166001    0.159700    11.00000    0.08812    0.05317 =
         0.04910    0.00854    0.03776    0.01529
AFIX  23
H18A  2    0.152562   -0.232913    0.183152    11.00000   -1.20000
H18B  2    0.106436   -0.125194    0.169961    11.00000   -1.20000
AFIX   0
C19   1    0.112263   -0.184932    0.084901    11.00000    0.07947    0.07709 =
         0.07657    0.00651    0.05532    0.00414
AFIX  23
H19A  2    0.151092   -0.224138    0.075252    11.00000   -1.20000
H19B  2    0.104278   -0.117454    0.062125    11.00000   -1.20000
AFIX   0
C20   1    0.034371   -0.245987    0.057687    11.00000    0.06191    0.07663 =
         0.05277   -0.02217    0.02207   -0.01377
AFIX  23
H20A  2    0.019436   -0.259571    0.010538    11.00000   -1.20000
H20B  2    0.043545   -0.313848    0.080134    11.00000   -1.20000
AFIX   0
C21   1   -0.034837   -0.193675    0.064934    11.00000    0.08221    0.04566 =
         0.05025    0.00703    0.00425   -0.00825
AFIX  23
H21A  2   -0.077470   -0.244401    0.053943    11.00000   -1.20000
H21B  2   -0.018859   -0.172512    0.111157    11.00000   -1.20000
AFIX   0
C22   1   -0.063822   -0.100821    0.021668    11.00000    0.06984    0.06800 =
         0.03958   -0.01113    0.00643   -0.03602
AFIX  23
H22A  2   -0.077595   -0.121254   -0.024378    11.00000   -1.20000
H22B  2   -0.021988   -0.048612    0.034042    11.00000   -1.20000
AFIX   0
C23   1   -0.136809   -0.051046    0.027014    11.00000    0.05538    0.07661 =
         0.05357   -0.00204    0.01274   -0.00341
AFIX  23
H23A  2   -0.161743   -0.003427   -0.010519    11.00000   -1.20000
H23B  2   -0.174316   -0.106917    0.022620    11.00000   -1.20000
AFIX   0
C24   1   -0.121865    0.006426    0.087813    11.00000    0.06500    0.04640 =
         0.09574   -0.00283    0.02117   -0.01324
AFIX  23
H24A  2   -0.172460    0.029681    0.085835    11.00000   -1.20000
H24B  2   -0.100119   -0.043000    0.124740    11.00000   -1.20000
AFIX   0
C25   1   -0.070726    0.096347    0.104077    11.00000    0.06737    0.07378 =
         0.04557    0.01262    0.02450    0.00239
AFIX  23
H25A  2   -0.093153    0.148735    0.069000    11.00000   -1.20000
H25B  2   -0.020029    0.075095    0.105365    11.00000   -1.20000
AFIX   0
C26   1   -0.057899    0.145638    0.169738    11.00000    0.05411    0.05956 =
         0.06210    0.01866    0.03264   -0.00077
AFIX  23
H26A  2   -0.108570    0.168083    0.167976    11.00000   -1.20000
H26B  2   -0.036776    0.092573    0.204539    11.00000   -1.20000
AFIX   0
HKLF 4
 
REM  CCD151
REM R1 =  0.1106 for    3689 Fo > 4sig(Fo)  and  0.1511 for all    5518 data
REM    298 parameters refined using      2 restraints
 
END  
     
WGHT      0.0432     99.2752 

REM Instructions for potential hydrogen bonds
HTAB C8 O2
HTAB C16 O1
HTAB C17 O2
HTAB C26 O1

REM Highest difference peak  2.523,  deepest hole -1.407,  1-sigma level  0.237
Q1    1   0.1381 -0.2805  0.2348  11.00000  0.05    2.17
Q2    1   0.0797 -0.0947  0.2952  11.00000  0.05    2.14
Q3    1   0.1075  0.1819  0.1868  11.00000  0.05    1.35
Q4    1   0.1052  0.0016  0.1897  11.00000  0.05    1.14
Q5    1   0.1301  0.0902  0.2952  11.00000  0.05    1.11
Q6    1   0.1806  0.1747  0.2848  11.00000  0.05    1.02
Q7    1   0.2593  0.0905  0.1688  11.00000  0.05    0.99
Q8    1   0.1370  0.0932  0.1680  11.00000  0.05    0.96
Q9    1   0.1436  0.2076  0.2393  11.00000  0.05    0.93
Q10   1   0.2002  0.0831  0.3071  11.00000  0.05    0.90
Q11   1   0.1656  0.4206  0.0816  11.00000  0.05    0.88
Q12   1   0.1724 -0.0062  0.2836  11.00000  0.05    0.85
Q13   1   0.1844  0.2419  0.2104  11.00000  0.05    0.84
Q14   1   0.2209  0.0465  0.1950  11.00000  0.05    0.80
Q15   1   0.0216  0.0818  0.3068  11.00000  0.05    0.80
Q16   1   0.0280 -0.0009  0.2068  11.00000  0.05    0.79
Q17   1   0.4011 -0.0185  0.3756  11.00000  0.05    0.79
Q18   1   0.0596  0.0980  0.1873  11.00000  0.05    0.78
Q19   1  -0.1566  0.0681  0.0258  11.00000  0.05    0.78
Q20   1  -0.0195 -0.0353  0.1595  11.00000  0.05    0.78
Q21   1  -0.0796  0.2666  0.2164  11.00000  0.05    0.76
Q22   1   0.3580 -0.0313  0.2504  11.00000  0.05    0.75
Q23   1   0.1987  0.0284  0.2304  11.00000  0.05    0.75
Q24   1   0.0527  0.1296  0.2593  11.00000  0.05    0.74
Q25   1   0.0808 -0.0139  0.2580  11.00000  0.05    0.72
;

loop_
_symmetry_equiv_pos_site_id
_space_group_symop_operation_xyz
1 +X,+Y,+Z
2 1/2-X,+Y,-Z
3 -X,-Y,-Z
4 1/2+X,-Y,+Z
5 1/2+X,1/2+Y,1/2+Z
6 -X,1/2+Y,1/2-Z
7 1/2-X,1/2-Y,1/2-Z
8 +X,1/2-Y,1/2+Z

loop_
_atom_site_label
_atom_site_type_symbol
_atom_site_fract_x
_atom_site_fract_y
_atom_site_fract_z
_atom_site_U_iso_or_equiv
_atom_site_adp_type
_atom_site_occupancy
_atom_site_site_symmetry_multiplicity
_atom_site_calc_flag
_atom_site_refinement_flags
Pt1 Pt 0.14043(4) 0.09189(5) 0.23509(3) 0.0409(2) Uani 1 8 d .
O1 O 0.0747(7) 0.0732(9) 0.2857(6) 0.050(3) Uani 1 8 d .
O2 O 0.2115(6) 0.1213(9) 0.1899(6) 0.048(3) Uani 1 8 d .
N1 N 0.2039(8) -0.0341(10) 0.2755(7) 0.054(4) Uani 1 8 d .
N2 N 0.2558(8) -0.0870(11) 0.2538(7) 0.055(4) Uani 1 8 d .
N3 N 0.0694(6) 0.2146(10) 0.1876(6) 0.052(4) Uani 1 8 d .
N4 N -0.0051(7) 0.2351(12) 0.1878(7) 0.057(4) Uani 1 8 d .
C1 C 0.1559(8) -0.0582(13) 0.3602(8) 0.039(4) Uani 1 8 d .
C2 C 0.0929(10) 0.0140(15) 0.3403(11) 0.060(5) Uani 1 8 d .
C3 C 0.0510(11) 0.0319(17) 0.3760(10) 0.068(6) Uani 1 8 d .
C4 C 0.0679(12) -0.0240(15) 0.4324(9) 0.061(5) Uani 1 8 d .
C5 C 0.1259(10) -0.0996(14) 0.4552(8) 0.053(5) Uani 1 8 d .
C6 C 0.1697(10) -0.1195(15) 0.4202(9) 0.055(5) Uani 1 8 d .
C7 C 0.1979(11) -0.0810(16) 0.3244(9) 0.063(6) Uani 1 8 d .
C8 C 0.3302(10) -0.0358(14) 0.2749(9) 0.058(5) Uani 1 8 d .
C9 C 0.1477(9) 0.2766(14) 0.1338(8) 0.045(4) Uani 1 8 d .
C10 C 0.2087(10) 0.2039(11) 0.1522(8) 0.044(4) Uani 1 8 d .
C11 C 0.2690(11) 0.2118(15) 0.1326(9) 0.057(5) Uani 1 8 d .
C12 C 0.2691(10) 0.2868(17) 0.0917(10) 0.065(6) Uani 1 8 d .
C13 C 0.2121(11) 0.3625(16) 0.0700(9) 0.060(5) Uani 1 8 d .
C14 C 0.1522(10) 0.3569(14) 0.0897(9) 0.058(5) Uani 1 8 d .
C15 C 0.0829(10) 0.2750(16) 0.1475(8) 0.056(5) Uani 1 8 d .
C16 C 0.0061(10) 0.2839(16) 0.2488(8) 0.061(5) Uani 1 8 d .
C17 C 0.2224(11) -0.1057(13) 0.1821(9) 0.055(5) Uani 1 8 d .
C18 C 0.1441(11) -0.1660(14) 0.1597(9) 0.060(5) Uani 1 8 d .
C19 C 0.1123(12) -0.1849(16) 0.0849(10) 0.070(6) Uani 1 8 d .
C20 C 0.0344(11) -0.2460(16) 0.0577(9) 0.064(5) Uani 1 8 d .
C21 C -0.0348(12) -0.1937(14) 0.0649(9) 0.067(6) Uani 1 8 d .
C22 C -0.0638(11) -0.1008(15) 0.0217(9) 0.065(6) Uani 1 8 d .
C23 C -0.1368(11) -0.0510(17) 0.0270(9) 0.065(5) Uani 1 8 d .
C24 C -0.1219(11) 0.0064(15) 0.0878(11) 0.073(6) Uani 1 8 d .
C25 C -0.0707(12) 0.0964(15) 0.1041(9) 0.062(5) Uani 1 8 d .
C26 C -0.0579(10) 0.1456(14) 0.1697(9) 0.056(5) Uani 1 8 d .
H3 H 0.01075 0.08207 0.36209 0.0819 Uiso 1 8 calc R
H4 H 0.03883 -0.01066 0.45723 0.0728 Uiso 1 8 calc R
H5 H 0.13504 -0.13677 0.49425 0.0630 Uiso 1 8 calc R
H6 H 0.20819 -0.17194 0.4344 0.0655 Uiso 1 8 calc R
H7 H 0.22802 -0.14235 0.33801 0.0757 Uiso 1 8 calc R
H8A H 0.36326 -0.07452 0.25898 0.0693 Uiso 1 8 calc R
H8B H 0.32262 0.03463 0.25715 0.0693 Uiso 1 8 calc R
H8C H 0.35488 -0.03289 0.32292 0.0693 Uiso 1 8 calc R
H11 H 0.31042 0.16347 0.1485 0.0682 Uiso 1 8 calc R
H12 H 0.30936 0.28832 0.07697 0.0785 Uiso 1 8 calc R
H13 H 0.21425 0.41686 0.04231 0.0715 Uiso 1 8 calc R
H14 H 0.11232 0.4075 0.07399 0.0691 Uiso 1 8 calc R
H15 H 0.04374 0.32423 0.12475 0.0672 Uiso 1 8 calc R
H16A H -0.0444 0.2981 0.24923 0.0730 Uiso 1 8 calc R
H16B H 0.03593 0.23791 0.28533 0.0730 Uiso 1 8 calc R
H16C H 0.03429 0.34908 0.25336 0.0730 Uiso 1 8 calc R
H17A H 0.25934 -0.14629 0.17085 0.0658 Uiso 1 8 calc R
H17B H 0.21341 -0.03876 0.1587 0.0658 Uiso 1 8 calc R
H18A H 0.15256 -0.23291 0.18315 0.0724 Uiso 1 8 calc R
H18B H 0.10644 -0.12519 0.16996 0.0724 Uiso 1 8 calc R
H19A H 0.15109 -0.22414 0.07525 0.0840 Uiso 1 8 calc R
H19B H 0.10428 -0.11745 0.06213 0.0840 Uiso 1 8 calc R
H20A H 0.01944 -0.25957 0.01054 0.0772 Uiso 1 8 calc R
H20B H 0.04354 -0.31385 0.08013 0.0772 Uiso 1 8 calc R
H21A H -0.07747 -0.2444 0.05394 0.0806 Uiso 1 8 calc R
H21B H -0.01886 -0.17251 0.11116 0.0806 Uiso 1 8 calc R
H22A H -0.07759 -0.12125 -0.02438 0.0775 Uiso 1 8 calc R
H22B H -0.02199 -0.04861 0.03404 0.0775 Uiso 1 8 calc R
H23A H -0.16174 -0.00343 -0.01052 0.0782 Uiso 1 8 calc R
H23B H -0.17432 -0.10692 0.02262 0.0782 Uiso 1 8 calc R
H24A H -0.17246 0.02968 0.08583 0.0878 Uiso 1 8 calc R
H24B H -0.10012 -0.043 0.12474 0.0878 Uiso 1 8 calc R
H25A H -0.09315 0.14874 0.069 0.0743 Uiso 1 8 calc R
H25B H -0.02003 0.0751 0.10537 0.0743 Uiso 1 8 calc R
H26A H -0.10857 0.16808 0.16798 0.0669 Uiso 1 8 calc R
H26B H -0.03678 0.09257 0.20454 0.0669 Uiso 1 8 calc R

loop_
_atom_site_aniso_label
_atom_site_aniso_U_11
_atom_site_aniso_U_22
_atom_site_aniso_U_33
_atom_site_aniso_U_12
_atom_site_aniso_U_13
_atom_site_aniso_U_23
Pt1 0.0391(4) 0.0446(4) 0.0391(4) 0.0015(3) 0.0164(3) -0.0003(3)
O1 0.052(7) 0.061(8) 0.052(7) -0.017(6) 0.036(6) -0.007(6)
O2 0.036(6) 0.058(7) 0.061(8) -0.005(6) 0.030(6) 0.007(6)
N1 0.078(11) 0.027(7) 0.064(10) 0.002(7) 0.038(9) 0.004(7)
N2 0.058(10) 0.052(9) 0.044(8) 0.012(7) 0.009(7) -0.007(7)
N3 0.067(10) 0.025(7) 0.042(8) 0.015(7) 0.002(7) 0.007(6)
N4 0.042(8) 0.072(11) 0.054(9) 0.018(8) 0.018(7) -0.003(8)
C1 0.024(8) 0.047(9) 0.038(8) -0.005(7) 0.003(7) -0.002(7)
C2 0.046(11) 0.064(13) 0.084(15) -0.017(9) 0.041(11) -0.023(11)
C3 0.056(12) 0.090(16) 0.062(13) -0.044(12) 0.028(11) -0.033(12)
C4 0.068(13) 0.065(13) 0.042(10) -0.019(11) 0.015(10) -0.013(9)
C5 0.050(11) 0.067(12) 0.032(9) -0.022(9) 0.009(8) -0.007(8)
C6 0.048(11) 0.063(12) 0.047(10) -0.011(9) 0.014(9) -0.005(9)
C7 0.064(13) 0.081(15) 0.055(12) -0.034(11) 0.036(11) -0.037(10)
C8 0.046(10) 0.059(12) 0.070(13) 0.006(9) 0.026(10) 0.008(10)
C9 0.037(9) 0.055(10) 0.044(9) 0.006(8) 0.017(8) -0.008(8)
C10 0.053(10) 0.031(8) 0.052(10) -0.019(7) 0.026(9) -0.011(7)
C11 0.058(12) 0.056(12) 0.064(13) -0.010(10) 0.032(10) -0.007(10)
C12 0.030(9) 0.088(16) 0.074(14) 0.003(10) 0.017(10) -0.020(12)
C13 0.062(12) 0.066(13) 0.061(12) -0.004(10) 0.035(11) 0.010(10)
C14 0.049(11) 0.047(11) 0.052(11) 0.014(9) -0.004(9) 0.012(8)
C15 0.051(11) 0.078(13) 0.037(9) 0.002(10) 0.016(8) 0.003(9)
C16 0.049(10) 0.089(14) 0.036(9) 0.034(10) 0.009(8) 0.012(9)
C17 0.078(14) 0.046(11) 0.056(11) 0.006(9) 0.044(11) 0.005(8)
C18 0.088(15) 0.053(11) 0.049(11) 0.015(11) 0.038(11) 0.009(9)
C19 0.079(15) 0.077(15) 0.077(15) 0.004(12) 0.055(13) 0.007(12)
C20 0.062(12) 0.077(15) 0.053(11) -0.014(11) 0.022(10) -0.022(10)
C21 0.082(15) 0.046(11) 0.050(11) -0.008(10) 0.004(11) 0.007(9)
C22 0.070(14) 0.068(13) 0.040(10) -0.036(11) 0.006(10) -0.011(9)
C23 0.055(12) 0.077(14) 0.054(12) -0.003(11) 0.013(10) -0.002(11)
C24 0.065(14) 0.046(11) 0.096(17) -0.013(10) 0.021(13) -0.003(11)
C25 0.067(13) 0.074(14) 0.046(11) 0.002(11) 0.025(10) 0.013(10)
C26 0.054(11) 0.060(12) 0.062(12) -0.001(9) 0.033(10) 0.019(9)

loop_
_atom_type_symbol
_atom_type_description
_atom_type_scat_dispersion_real
_atom_type_scat_dispersion_imag
_atom_type_scat_source
C C 0.0033 0.0016
;
International Tables for Crystallography
(Vol. C, Tables 4.2.6.8 and 6.1.1.4)
;
H H 0.0000 0.0000
;
International Tables for Crystallography
(Vol. C, Table 6.1.1.4)
;
N N 0.0061 0.0033
;
International Tables for Crystallography
(Vol. C, Tables 4.2.6.8 and 6.1.1.4)
;
O O 0.0106 0.0060
;
International Tables for Crystallography
(Vol. C, Tables 4.2.6.8 and 6.1.1.4)
;
Pt Pt -1.7033 8.3905
;
International Tables for Crystallography
(Vol. C, Tables 4.2.6.8 and 6.1.1.4)
;

loop_
_geom_angle_atom_site_label_1
_geom_angle_atom_site_label_2
_geom_angle_atom_site_label_3
_geom_angle
_geom_angle_publ_flag
O1 Pt1 O2 174.8(4) yes
O1 Pt1 N1 92.5(6) yes
O1 Pt1 N3 87.6(5) yes
O2 Pt1 N1 88.7(6) yes
O2 Pt1 N3 91.5(5) yes
N1 Pt1 N3 175.6(5) yes
Pt1 O1 C2 126.0(12) yes
Pt1 O2 C10 126.8(11) yes
Pt1 N1 N2 126.8(12) yes
Pt1 N1 C7 120.9(15) yes
N2 N1 C7 112.1(14) yes
N1 N2 C8 112.6(13) yes
N1 N2 C17 113.6(13) yes
C8 N2 C17 110.5(17) yes
Pt1 N3 N4 124.8(11) yes
Pt1 N3 C15 123.1(13) yes
N4 N3 C15 111.7(13) yes
N3 N4 C16 109.1(11) yes
N3 N4 C26 114.4(14) yes
C16 N4 C26 114.8(16) yes
C2 C1 C6 115.9(18) yes
C2 C1 C7 124.6(17) yes
C6 C1 C7 119.1(15) yes
O1 C2 C1 121(2) yes
O1 C2 C3 116.2(17) yes
C1 C2 C3 122.9(19) yes
C2 C3 C4 119(2) yes
C3 C4 C5 123(2) yes
C4 C5 C6 119.3(18) yes
C1 C6 C5 119.5(16) yes
N1 C7 C1 131.8(18) yes
C10 C9 C14 113.5(18) yes
C10 C9 C15 128.3(18) yes
C14 C9 C15 117.9(16) yes
O2 C10 C9 121.5(18) yes
O2 C10 C11 115.7(15) yes
C9 C10 C11 122.8(16) yes
C10 C11 C12 120.5(17) yes
C11 C12 C13 122(2) yes
C12 C13 C14 118.5(19) yes
C9 C14 C13 122.7(16) yes
N3 C15 C9 127.8(16) yes
N2 C17 C18 110.6(18) yes
C17 C18 C19 108.6(18) yes
C18 C19 C20 113(2) yes
C19 C20 C21 116.6(17) yes
C20 C21 C22 112(2) yes
C21 C22 C23 112.1(19) yes
C22 C23 C24 116.0(14) yes
C23 C24 C25 119(2) yes
C24 C25 C26 113(2) yes
N4 C26 C25 114.1(18) yes
C2 C3 H3 120.630 no
C4 C3 H3 120.632 no
C3 C4 H4 118.261 no
C5 C4 H4 118.268 no
C4 C5 H5 120.346 no
C6 C5 H5 120.362 no
C1 C6 H6 120.237 no
C5 C6 H6 120.235 no
N1 C7 H7 114.097 no
C1 C7 H7 114.085 no
N2 C8 H8A 109.474 no
N2 C8 H8B 109.462 no
N2 C8 H8C 109.469 no
H8A C8 H8B 109.471 no
H8A C8 H8C 109.480 no
H8B C8 H8C 109.471 no
C10 C11 H11 119.743 no
C12 C11 H11 119.757 no
C11 C12 H12 119.068 no
C13 C12 H12 119.074 no
C12 C13 H13 120.765 no
C14 C13 H13 120.769 no
C9 C14 H14 118.627 no
C13 C14 H14 118.640 no
N3 C15 H15 116.078 no
C9 C15 H15 116.086 no
N4 C16 H16A 109.467 no
N4 C16 H16B 109.472 no
N4 C16 H16C 109.462 no
H16A C16 H16B 109.482 no
H16A C16 H16C 109.472 no
H16B C16 H16C 109.473 no
N2 C17 H17A 109.532 no
N2 C17 H17B 109.529 no
C18 C17 H17A 109.519 no
C18 C17 H17B 109.525 no
H17A C17 H17B 108.089 no
C17 C18 H18A 109.980 no
C17 C18 H18B 109.976 no
C19 C18 H18A 109.980 no
C19 C18 H18B 109.983 no
H18A C18 H18B 108.365 no
C18 C19 H19A 109.086 no
C18 C19 H19B 109.078 no
C20 C19 H19A 109.081 no
C20 C19 H19B 109.093 no
H19A C19 H19B 107.835 no
C19 C20 H20A 108.142 no
C19 C20 H20B 108.159 no
C21 C20 H20A 108.150 no
C21 C20 H20B 108.157 no
H20A C20 H20B 107.320 no
C20 C21 H21A 109.109 no
C20 C21 H21B 109.102 no
C22 C21 H21A 109.110 no
C22 C21 H21B 109.099 no
H21A C21 H21B 107.848 no
C21 C22 H22A 109.196 no
C21 C22 H22B 109.206 no
C23 C22 H22A 109.196 no
C23 C22 H22B 109.201 no
H22A C22 H22B 107.889 no
C22 C23 H23A 108.277 no
C22 C23 H23B 108.284 no
C24 C23 H23A 108.271 no
C24 C23 H23B 108.274 no
H23A C23 H23B 107.396 no
C23 C24 H24A 107.562 no
C23 C24 H24B 107.568 no
C25 C24 H24A 107.567 no
C25 C24 H24B 107.572 no
H24A C24 H24B 107.016 no
C24 C25 H25A 108.919 no
C24 C25 H25B 108.911 no
C26 C25 H25A 108.922 no
C26 C25 H25B 108.912 no
H25A C25 H25B 107.730 no
N4 C26 H26A 108.727 no
N4 C26 H26B 108.723 no
C25 C26 H26A 108.718 no
C25 C26 H26B 108.718 no
H26A C26 H26B 107.624 no

loop_
_geom_bond_atom_site_label_1
_geom_bond_atom_site_label_2
_geom_bond_distance
_geom_bond_publ_flag
Pt1 O1 2.021(16) yes
Pt1 O2 2.032(15) yes
Pt1 N1 2.005(12) yes
Pt1 N3 2.067(11) yes
O1 C2 1.36(3) yes
O2 C10 1.35(2) yes
N1 N2 1.44(2) yes
N1 C7 1.30(3) yes
N2 C8 1.45(2) yes
N2 C17 1.48(2) yes
N3 N4 1.44(2) yes
N3 C15 1.29(3) yes
N4 C16 1.44(2) yes
N4 C26 1.47(2) yes
C1 C2 1.44(2) yes
C1 C6 1.49(3) yes
C1 C7 1.38(3) yes
C2 C3 1.36(4) yes
C3 C4 1.37(3) yes
C4 C5 1.40(3) yes
C5 C6 1.38(3) yes
C9 C10 1.41(2) yes
C9 C14 1.46(3) yes
C9 C15 1.39(3) yes
C10 C11 1.39(3) yes
C11 C12 1.34(3) yes
C12 C13 1.39(3) yes
C13 C14 1.38(3) yes
C17 C18 1.56(3) yes
C18 C19 1.55(3) yes
C19 C20 1.56(3) yes
C20 C21 1.55(3) yes
C21 C22 1.50(3) yes
C22 C23 1.58(3) yes
C23 C24 1.47(3) yes
C24 C25 1.46(3) yes
C25 C26 1.53(3) yes
C3 H3 0.950 no
C4 H4 0.950 no
C5 H5 0.950 no
C6 H6 0.950 no
C7 H7 0.950 no
C8 H8A 0.980 no
C8 H8B 0.980 no
C8 H8C 0.980 no
C11 H11 0.950 no
C12 H12 0.950 no
C13 H13 0.950 no
C14 H14 0.950 no
C15 H15 0.950 no
C16 H16A 0.980 no
C16 H16B 0.980 no
C16 H16C 0.980 no
C17 H17A 0.990 no
C17 H17B 0.990 no
C18 H18A 0.990 no
C18 H18B 0.990 no
C19 H19A 0.990 no
C19 H19B 0.990 no
C20 H20A 0.990 no
C20 H20B 0.990 no
C21 H21A 0.990 no
C21 H21B 0.990 no
C22 H22A 0.990 no
C22 H22B 0.990 no
C23 H23A 0.990 no
C23 H23B 0.990 no
C24 H24A 0.990 no
C24 H24B 0.990 no
C25 H25A 0.990 no
C25 H25B 0.990 no
C26 H26A 0.990 no
C26 H26B 0.990 no

loop_
_geom_contact_atom_site_label_1
_geom_contact_atom_site_label_2
_geom_contact_distance
_geom_contact_publ_flag
_geom_contact_site_symmetry_2
Pt1 C1 3.322(17) no .
Pt1 C9 3.338(19) no .
Pt1 C17 3.45(2) no .
Pt1 C26 3.497(18) no .
O1 N4 2.955(18) no .
O1 C4 3.57(3) no .
O1 C7 2.92(2) no .
O1 C16 2.98(2) no .
O1 C26 2.921(19) no .
O2 N2 3.000(18) no .
O2 C8 3.04(2) no .
O2 C12 3.55(3) no .
O2 C15 2.98(2) no .
O2 C17 2.95(2) no .
N1 C2 3.08(3) no .
N1 C18 2.91(2) no .
N3 C10 3.07(3) no .
N3 C25 2.96(2) no .
C1 C4 2.80(3) no .
C2 C5 2.80(3) no .
C3 C6 2.83(3) no .
C7 C8 3.19(3) no .
C7 C17 3.43(3) no .
C7 C18 3.57(3) no .
C9 C12 2.84(3) no .
C10 C13 2.78(3) no .
C11 C14 2.76(3) no .
C15 C16 3.17(3) no .
C15 C25 3.53(3) no .
C15 C26 3.36(3) no .
C18 C21 3.19(3) no .
C19 C22 3.23(3) no .
C21 C24 3.22(3) no .
C22 C25 3.18(3) no .
O1 C12 3.59(2) no 7_555
N4 C6 3.59(2) no 6_555
C1 C13 3.45(2) no 7_555
C2 C12 3.54(3) no 7_555
C6 N4 3.59(2) no 6_545
C12 O1 3.59(2) no 7_555
C12 C2 3.54(3) no 7_555
C13 C1 3.45(2) no 7_555
Pt1 H8B 3.3675 no .
Pt1 H16B 3.2604 no .
Pt1 H17B 3.1117 no .
Pt1 H18B 3.1045 no .
Pt1 H25B 3.2286 no .
Pt1 H26B 3.1429 no .
O1 H3 2.4807 no .
O1 H16A 3.5630 no .
O1 H16B 2.2517 no .
O1 H26A 3.5975 no .
O1 H26B 2.1565 no .
O2 H8B 2.3089 no .
O2 H11 2.4778 no .
O2 H17B 2.1885 no .
N1 H8A 3.2408 no .
N1 H8B 2.6104 no .
N1 H8C 2.6105 no .
N1 H17A 3.2831 no .
N1 H17B 2.7012 no .
N1 H18A 3.1884 no .
N1 H18B 2.6027 no .
N2 H7 2.2778 no .
N2 H18A 2.7073 no .
N2 H18B 2.7184 no .
N3 H16A 3.1995 no .
N3 H16B 2.5424 no .
N3 H16C 2.5423 no .
N3 H25A 3.2400 no .
N3 H25B 2.6322 no .
N3 H26A 3.2778 no .
N3 H26B 2.7088 no .
N4 H15 2.2963 no .
N4 H25A 2.7263 no .
N4 H25B 2.7081 no .
C1 H3 3.3148 no .
C1 H5 3.3498 no .
C2 H4 3.2060 no .
C2 H6 3.3442 no .
C2 H7 3.2834 no .
C2 H16B 3.1549 no .
C2 H26B 3.1822 no .
C3 H5 3.2890 no .
C3 H16B 3.2894 no .
C3 H26B 3.5840 no .
C4 H6 3.2635 no .
C5 H3 3.2943 no .
C6 H4 3.2492 no .
C6 H7 2.5326 no .
C7 H6 2.6653 no .
C7 H8C 3.0589 no .
C7 H18A 3.5161 no .
C7 H18B 3.2154 no .
C8 H7 3.1535 no .
C8 H17A 2.5856 no .
C8 H17B 2.6278 no .
C9 H11 3.3094 no .
C9 H13 3.3541 no .
C10 H8B 3.2821 no .
C10 H12 3.2204 no .
C10 H14 3.2684 no .
C10 H15 3.3183 no .
C10 H17B 3.1385 no .
C11 H8B 3.4225 no .
C11 H13 3.2340 no .
C11 H17B 3.5289 no .
C12 H14 3.2370 no .
C13 H11 3.2350 no .
C14 H12 3.2389 no .
C14 H15 2.5260 no .
C15 H14 2.5936 no .
C15 H16B 3.5888 no .
C15 H16C 3.0384 no .
C15 H25A 3.4709 no .
C15 H25B 3.1393 no .
C16 H15 3.1907 no .
C16 H26A 2.6433 no .
C16 H26B 2.6635 no .
C17 H7 3.4850 no .
C17 H8A 2.5411 no .
C17 H8B 2.6612 no .
C17 H8C 3.2528 no .
C17 H19A 2.6875 no .
C17 H19B 2.6975 no .
C18 H20A 3.4165 no .
C18 H20B 2.7657 no .
C18 H21B 2.8229 no .
C18 H22B 3.5779 no .
C19 H17A 2.6998 no .
C19 H17B 2.7118 no .
C19 H21A 3.4605 no .
C19 H21B 2.7916 no .
C19 H22A 3.5120 no .
C19 H22B 2.9132 no .
C20 H18A 2.7806 no .
C20 H18B 2.7902 no .
C20 H22A 2.6931 no .
C20 H22B 2.7317 no .
C21 H18A 3.4792 no .
C21 H18B 2.8766 no .
C21 H19A 3.4636 no .
C21 H19B 2.8448 no .
C21 H23A 3.3653 no .
C21 H23B 2.6615 no .
C21 H24B 2.9176 no .
C21 H25B 3.5717 no .
C22 H18B 3.5597 no .
C22 H19B 2.9413 no .
C22 H20A 2.6647 no .
C22 H20B 3.3516 no .
C22 H24A 3.4120 no .
C22 H24B 2.7755 no .
C22 H25A 3.5117 no .
C22 H25B 2.8437 no .
C23 H21A 2.7043 no .
C23 H21B 2.7437 no .
C23 H25A 2.7554 no .
C23 H25B 2.7246 no .
C24 H21A 3.5114 no .
C24 H21B 2.9320 no .
C24 H22A 3.3943 no .
C24 H22B 2.7314 no .
C24 H26A 2.6990 no .
C24 H26B 2.6807 no .
C25 H15 3.5744 no .
C25 H21B 3.5972 no .
C25 H22B 2.8362 no .
C25 H23A 2.7499 no .
C25 H23B 3.3347 no .
C26 H15 3.4193 no .
C26 H16A 2.5975 no .
C26 H16B 2.7343 no .
C26 H16C 3.2810 no .
C26 H24A 2.6675 no .
C26 H24B 2.6330 no .
H3 H4 2.3082 no .
H3 H16B 2.8168 no .
H3 H26B 3.2661 no .
H4 H5 2.3286 no .
H5 H6 2.3430 no .
H6 H7 2.3747 no .
H7 H8C 2.9323 no .
H7 H18A 3.3687 no .
H7 H18B 3.5141 no .
H8A H17A 2.3276 no .
H8A H17B 2.8368 no .
H8B H11 2.8802 no .
H8B H17A 2.9536 no .
H8B H17B 2.5036 no .
H8C H17A 3.4534 no .
H8C H17B 3.5440 no .
H11 H12 2.2696 no .
H11 H17B 3.2601 no .
H12 H13 2.3364 no .
H13 H14 2.3261 no .
H14 H15 2.3203 no .
H15 H16C 2.9811 no .
H15 H25A 3.2806 no .
H15 H25B 3.4037 no .
H16A H26A 2.4047 no .
H16A H26B 2.8640 no .
H16B H26A 3.0439 no .
H16B H26B 2.5763 no .
H16C H26A 3.4898 no .
H16C H26B 3.5752 no .
H17A H18A 2.4304 no .
H17A H18B 2.9083 no .
H17A H19A 2.4839 no .
H17A H19B 2.9638 no .
H17B H18A 2.9085 no .
H17B H18B 2.4218 no .
H17B H19A 2.9668 no .
H17B H19B 2.5074 no .
H18A H19A 2.4113 no .
H18A H19B 2.8923 no .
H18A H20B 2.5963 no .
H18A H21B 3.0728 no .
H18B H19A 2.8923 no .
H18B H19B 2.4039 no .
H18B H20B 3.0708 no .
H18B H21B 2.2728 no .
H18B H22B 3.1682 no .
H18B H25B 3.4168 no .
H19A H20A 2.3556 no .
H19A H20B 2.3904 no .
H19B H20A 2.3996 no .
H19B H20B 2.8851 no .
H19B H21B 3.0535 no .
H19B H22A 3.1816 no .
H19B H22B 2.3838 no .
H20A H21A 2.4214 no .
H20A H21B 2.8729 no .
H20A H22A 2.4504 no .
H20A H22B 2.9455 no .
H20B H21A 2.3042 no .
H20B H21B 2.4314 no .
H20B H22A 3.5352 no .
H21A H22A 2.3698 no .
H21A H22B 2.8467 no .
H21A H23A 3.5251 no .
H21A H23B 2.4411 no .
H21A H24B 3.1702 no .
H21B H22A 2.8469 no .
H21B H22B 2.3397 no .
H21B H23B 2.9158 no .
H21B H24B 2.3805 no .
H21B H25B 3.2025 no .
H22A H23A 2.3200 no .
H22A H23B 2.4761 no .
H22B H23A 2.4854 no .
H22B H23B 2.8959 no .
H22B H24B 2.9759 no .
H22B H25A 3.1350 no .
H22B H25B 2.2512 no .
H23A H24A 2.2936 no .
H23A H24B 2.8075 no .
H23A H25A 2.6102 no .
H23A H25B 3.0349 no .
H23B H24A 2.2553 no .
H23B H24B 2.2869 no .
H24A H25A 2.2917 no .
H24A H25B 2.8038 no .
H24A H26A 2.4914 no .
H24A H26B 2.9467 no .
H24B H25A 2.8034 no .
H24B H25B 2.3198 no .
H24B H26A 2.9220 no .
H24B H26B 2.4351 no .
H25A H26A 2.3701 no .
H25A H26B 2.8650 no .
H25B H26A 2.8649 no .
H25B H26B 2.3850 no .
O1 H12 3.4501 no 7_555
O1 H16C 3.4537 no 6_545
O2 H22A 3.5218 no 3_555
N1 H16A 3.5762 no 6_545
N2 H18A 2.8985 no 7_545
C1 H13 3.1172 no 7_555
C1 H16A 3.1035 no 6_545
C2 H12 3.2486 no 7_555
C2 H16A 3.3356 no 6_545
C2 H16C 3.2508 no 6_545
C3 H8A 3.4805 no 4_455
C3 H8C 3.4053 no 4_455
C3 H12 3.3499 no 7_555
C3 H15 3.2271 no 6_545
C3 H16C 3.5653 no 6_545
C3 H20B 3.1039 no 6_555
C3 H21A 3.2289 no 6_555
C4 H13 3.1652 no 8_555
C4 H14 3.4809 no 6_545
C4 H14 3.2922 no 8_555
C4 H15 2.7798 no 6_545
C4 H20B 3.3831 no 6_555
C5 H6 3.2325 no 2_556
C5 H13 3.0796 no 8_555
C5 H15 3.1234 no 6_545
C5 H19A 3.4060 no 8_545
C5 H20A 3.3209 no 8_545
C5 H25A 3.3139 no 6_545
C6 H5 3.4014 no 2_556
C6 H6 3.1912 no 2_556
C6 H13 3.2994 no 7_555
C6 H25A 3.3813 no 6_545
C6 H26A 3.2993 no 6_545
C7 H13 3.4747 no 7_555
C7 H16A 3.1085 no 6_545
C8 H3 3.2195 no 4_555
C8 H14 3.5140 no 7_555
C8 H18A 3.1098 no 7_545
C8 H26A 3.5144 no 4_555
C8 H26B 3.5684 no 4_555
C9 H8B 3.3331 no 7_555
C9 H8C 3.4580 no 7_555
C9 H20A 3.4713 no 3_555
C9 H22A 3.0173 no 3_555
C10 H22A 3.1011 no 3_555
C11 H16B 3.4445 no 7_555
C11 H23B 3.4620 no 3_555
C11 H23B 3.3603 no 4_555
C11 H24B 3.3664 no 4_555
C12 H12 3.4411 no 2_555
C12 H13 3.5704 no 2_555
C12 H16B 3.5948 no 7_555
C12 H21A 3.3992 no 4_555
C12 H23B 3.3730 no 3_555
C12 H23B 3.2154 no 4_555
C13 H12 3.2917 no 2_555
C13 H13 3.4242 no 2_555
C13 H21A 3.2689 no 3_555
C14 H4 3.4777 no 8_554
C14 H8B 3.5522 no 7_555
C14 H8C 3.0406 no 7_555
C14 H20A 3.3418 no 3_555
C14 H21A 3.2728 no 3_555
C14 H22A 3.4214 no 3_555
C15 H8B 3.2640 no 7_555
C15 H8C 3.5059 no 7_555
C15 H20A 3.2636 no 3_555
C15 H22A 3.3693 no 3_555
C16 H11 3.3519 no 7_555
C16 H18B 3.5359 no 6_555
C16 H21B 3.0993 no 6_555
C16 H24B 3.4674 no 6_555
C17 H7 3.4709 no 7_545
C17 H26A 3.4508 no 4_555
C18 H7 3.4542 no 7_545
C18 H16A 3.3452 no 6_545
C19 H5 3.2192 no 8_544
C19 H7 3.5793 no 7_545
C19 H23A 3.3010 no 3_555
C19 H25A 3.3502 no 3_555
C20 H3 3.1925 no 6_545
C20 H5 3.1998 no 8_544
C21 H3 3.2659 no 6_545
C21 H12 3.3148 no 4_455
C21 H16B 3.4814 no 6_545
C22 H19B 3.2985 no 3_555
C22 H22B 3.1049 no 3_555
C23 H11 3.5794 no 4_455
C23 H12 3.5577 no 4_455
C23 H19B 3.1857 no 3_555
C23 H23B 3.3623 no 2_455
C24 H11 3.1281 no 4_455
C25 H19B 3.5217 no 3_555
C26 H8A 3.0961 no 4_455
C26 H17A 3.4813 no 4_455
H3 C8 3.2195 no 4_455
H3 C20 3.1925 no 6_555
H3 C21 3.2659 no 6_555
H3 H8A 2.7956 no 4_455
H3 H8C 2.7884 no 4_455
H3 H12 3.5301 no 7_555
H3 H15 3.5379 no 6_545
H3 H20B 2.3798 no 6_555
H3 H21A 2.8632 no 6_555
H3 H21B 3.2199 no 6_555
H4 C14 3.4777 no 8_555
H4 H4 2.8785 no 3_556
H4 H8C 3.5836 no 4_455
H4 H13 3.3048 no 8_555
H4 H14 2.8596 no 6_545
H4 H14 2.7466 no 8_555
H4 H15 2.8276 no 6_545
H4 H20A 3.5977 no 6_555
H4 H20A 3.2787 no 8_545
H4 H20B 2.9204 no 6_555
H4 H20B 3.5420 no 8_545
H4 H21A 3.5491 no 6_555
H5 C6 3.4014 no 2_556
H5 C19 3.2192 no 8_545
H5 C20 3.1998 no 8_545
H5 H6 2.7692 no 2_556
H5 H7 3.5756 no 2_556
H5 H13 3.1866 no 8_555
H5 H14 3.5787 no 8_555
H5 H15 3.3717 no 6_545
H5 H19A 2.4828 no 8_545
H5 H20A 2.7231 no 8_545
H5 H20B 3.1498 no 8_545
H5 H25A 3.0645 no 6_545
H6 C5 3.2325 no 2_556
H6 C6 3.1912 no 2_556
H6 H5 2.7692 no 2_556
H6 H6 2.7008 no 2_556
H6 H13 3.5596 no 7_555
H6 H17A 3.5613 no 7_545
H6 H19A 3.0779 no 7_545
H6 H25A 3.1641 no 6_545
H6 H26A 3.0845 no 6_545
H7 C17 3.4709 no 7_545
H7 C18 3.4542 no 7_545
H7 C19 3.5793 no 7_545
H7 H5 3.5756 no 2_556
H7 H16A 3.3024 no 6_545
H7 H17A 2.7566 no 7_545
H7 H18A 2.9771 no 7_545
H7 H19A 2.8841 no 7_545
H7 H26A 3.3035 no 6_545
H8A C3 3.4805 no 4_555
H8A C26 3.0961 no 4_555
H8A H3 2.7956 no 4_555
H8A H16A 3.4339 no 4_555
H8A H16C 3.5776 no 7_555
H8A H18A 2.8799 no 7_545
H8A H20B 3.5950 no 7_545
H8A H26A 2.6120 no 4_555
H8A H26B 2.6603 no 4_555
H8B C9 3.3331 no 7_555
H8B C14 3.5522 no 7_555
H8B C15 3.2640 no 7_555
H8B H14 3.5409 no 7_555
H8B H15 3.3457 no 7_555
H8B H16C 3.1987 no 7_555
H8C C3 3.4053 no 4_555
H8C C9 3.4580 no 7_555
H8C C14 3.0406 no 7_555
H8C C15 3.5059 no 7_555
H8C H3 2.7884 no 4_555
H8C H4 3.5836 no 4_555
H8C H14 2.6763 no 7_555
H8C H15 3.2369 no 7_555
H8C H18A 3.0306 no 7_545
H8C H20B 2.9807 no 7_545
H11 C16 3.3519 no 7_555
H11 C23 3.5794 no 4_555
H11 C24 3.1281 no 4_555
H11 H16B 2.9563 no 7_555
H11 H16C 2.8582 no 7_555
H11 H23B 3.0447 no 4_555
H11 H24A 2.9484 no 4_555
H11 H24B 2.5195 no 4_555
H12 O1 3.4501 no 7_555
H12 C2 3.2486 no 7_555
H12 C3 3.3499 no 7_555
H12 C12 3.4411 no 2_555
H12 C13 3.2917 no 2_555
H12 C21 3.3148 no 4_555
H12 C23 3.5577 no 4_555
H12 H3 3.5301 no 7_555
H12 H12 3.2450 no 2_555
H12 H13 3.0200 no 2_555
H12 H16B 3.2770 no 7_555
H12 H21A 2.4762 no 4_555
H12 H21B 3.3749 no 4_555
H12 H23B 3.5069 no 3_555
H12 H23B 2.7190 no 4_555
H12 H24B 3.5530 no 4_555
H13 C1 3.1172 no 7_555
H13 C4 3.1652 no 8_554
H13 C5 3.0796 no 8_554
H13 C6 3.2994 no 7_555
H13 C7 3.4747 no 7_555
H13 C12 3.5704 no 2_555
H13 C13 3.4242 no 2_555
H13 H4 3.3048 no 8_554
H13 H5 3.1866 no 8_554
H13 H6 3.5596 no 7_555
H13 H12 3.0200 no 2_555
H13 H13 2.7549 no 2_555
H13 H21A 3.4223 no 3_555
H14 C4 3.4809 no 6_555
H14 C4 3.2922 no 8_554
H14 C8 3.5140 no 7_555
H14 H4 2.8596 no 6_555
H14 H4 2.7466 no 8_554
H14 H5 3.5787 no 8_554
H14 H8B 3.5409 no 7_555
H14 H8C 2.6763 no 7_555
H14 H20A 3.0928 no 3_555
H14 H21A 3.3964 no 3_555
H15 C3 3.2271 no 6_555
H15 C4 2.7798 no 6_555
H15 C5 3.1234 no 6_555
H15 H3 3.5379 no 6_555
H15 H4 2.8276 no 6_555
H15 H5 3.3717 no 6_555
H15 H8B 3.3457 no 7_555
H15 H8C 3.2369 no 7_555
H15 H20A 2.8840 no 3_555
H16A N1 3.5762 no 6_555
H16A C1 3.1035 no 6_555
H16A C2 3.3356 no 6_555
H16A C7 3.1085 no 6_555
H16A C18 3.3452 no 6_555
H16A H7 3.3024 no 6_555
H16A H8A 3.4339 no 4_455
H16A H18A 3.0449 no 6_555
H16A H18B 2.7263 no 6_555
H16A H21B 2.8747 no 6_555
H16B C11 3.4445 no 7_555
H16B C12 3.5948 no 7_555
H16B C21 3.4814 no 6_555
H16B H11 2.9563 no 7_555
H16B H12 3.2770 no 7_555
H16B H21A 3.3624 no 6_555
H16B H21B 2.7316 no 6_555
H16B H24B 3.3952 no 6_555
H16C O1 3.4537 no 6_555
H16C C2 3.2508 no 6_555
H16C C3 3.5653 no 6_555
H16C H8A 3.5776 no 7_555
H16C H8B 3.1987 no 7_555
H16C H11 2.8582 no 7_555
H16C H21B 3.1840 no 6_555
H16C H24B 2.8532 no 6_555
H16C H26B 3.2802 no 6_555
H17A C26 3.4813 no 4_555
H17A H6 3.5613 no 7_545
H17A H7 2.7566 no 7_545
H17A H18A 3.3769 no 7_545
H17A H24A 3.1048 no 4_555
H17A H26A 2.5516 no 4_555
H17B H23A 3.0974 no 3_555
H17B H24A 3.2140 no 4_555
H18A N2 2.8985 no 7_545
H18A C8 3.1098 no 7_545
H18A H7 2.9771 no 7_545
H18A H8A 2.8799 no 7_545
H18A H8C 3.0306 no 7_545
H18A H16A 3.0449 no 6_545
H18A H17A 3.3769 no 7_545
H18B C16 3.5359 no 6_545
H18B H16A 2.7263 no 6_545
H19A C5 3.4060 no 8_544
H19A H5 2.4828 no 8_544
H19A H6 3.0779 no 7_545
H19A H7 2.8841 no 7_545
H19A H23A 3.3232 no 3_555
H19A H25A 3.1092 no 3_555
H19B C22 3.2985 no 3_555
H19B C23 3.1857 no 3_555
H19B C25 3.5217 no 3_555
H19B H22A 3.1834 no 3_555
H19B H22B 2.9829 no 3_555
H19B H23A 2.4540 no 3_555
H19B H25A 2.8882 no 3_555
H19B H25B 3.4604 no 3_555
H20A C5 3.3209 no 8_544
H20A C9 3.4713 no 3_555
H20A C14 3.3418 no 3_555
H20A C15 3.2636 no 3_555
H20A H4 3.5977 no 6_545
H20A H4 3.2787 no 8_544
H20A H5 2.7231 no 8_544
H20A H14 3.0928 no 3_555
H20A H15 2.8840 no 3_555
H20A H25A 3.0449 no 3_555
H20A H25B 3.5309 no 3_555
H20B C3 3.1039 no 6_545
H20B C4 3.3831 no 6_545
H20B H3 2.3798 no 6_545
H20B H4 2.9204 no 6_545
H20B H4 3.5420 no 8_544
H20B H5 3.1498 no 8_544
H20B H8A 3.5950 no 7_545
H20B H8C 2.9807 no 7_545
H21A C3 3.2289 no 6_545
H21A C12 3.3992 no 4_455
H21A C13 3.2689 no 3_555
H21A C14 3.2728 no 3_555
H21A H3 2.8632 no 6_545
H21A H4 3.5491 no 6_545
H21A H12 2.4762 no 4_455
H21A H13 3.4223 no 3_555
H21A H14 3.3964 no 3_555
H21A H16B 3.3624 no 6_545
H21B C16 3.0993 no 6_545
H21B H3 3.2199 no 6_545
H21B H12 3.3749 no 4_455
H21B H16A 2.8747 no 6_545
H21B H16B 2.7316 no 6_545
H21B H16C 3.1840 no 6_545
H22A O2 3.5218 no 3_555
H22A C9 3.0173 no 3_555
H22A C10 3.1011 no 3_555
H22A C14 3.4214 no 3_555
H22A C15 3.3693 no 3_555
H22A H19B 3.1834 no 3_555
H22A H22B 2.9637 no 3_555
H22A H25B 3.1454 no 3_555
H22B C22 3.1049 no 3_555
H22B H19B 2.9829 no 3_555
H22B H22A 2.9637 no 3_555
H22B H22B 2.3809 no 3_555
H22B H25B 3.5506 no 3_555
H23A C19 3.3010 no 3_555
H23A H17B 3.0974 no 3_555
H23A H19A 3.3232 no 3_555
H23A H19B 2.4540 no 3_555
H23A H23A 3.5744 no 2_455
H23A H23B 3.2944 no 2_455
H23A H24A 2.9201 no 2_455
H23B C11 3.4620 no 3_555
H23B C11 3.3603 no 4_455
H23B C12 3.3730 no 3_555
H23B C12 3.2154 no 4_455
H23B C23 3.3623 no 2_455
H23B H11 3.0447 no 4_455
H23B H12 3.5069 no 3_555
H23B H12 2.7190 no 4_455
H23B H23A 3.2944 no 2_455
H23B H23B 2.6204 no 2_455
H23B H24A 3.4079 no 2_455
H24A H11 2.9484 no 4_455
H24A H17A 3.1048 no 4_455
H24A H17B 3.2140 no 4_455
H24A H23A 2.9201 no 2_455
H24A H23B 3.4079 no 2_455
H24B C11 3.3664 no 4_455
H24B C16 3.4674 no 6_545
H24B H11 2.5195 no 4_455
H24B H12 3.5530 no 4_455
H24B H16B 3.3952 no 6_545
H24B H16C 2.8532 no 6_545
H25A C5 3.3139 no 6_555
H25A C6 3.3813 no 6_555
H25A C19 3.3502 no 3_555
H25A H5 3.0645 no 6_555
H25A H6 3.1641 no 6_555
H25A H19A 3.1092 no 3_555
H25A H19B 2.8882 no 3_555
H25A H20A 3.0449 no 3_555
H25B H19B 3.4604 no 3_555
H25B H20A 3.5309 no 3_555
H25B H22A 3.1454 no 3_555
H25B H22B 3.5506 no 3_555
H26A C6 3.2993 no 6_555
H26A C8 3.5144 no 4_455
H26A C17 3.4508 no 4_455
H26A H6 3.0845 no 6_555
H26A H7 3.3035 no 6_555
H26A H8A 2.6120 no 4_455
H26A H17A 2.5516 no 4_455
H26B C8 3.5684 no 4_455
H26B H8A 2.6603 no 4_455
H26B H16C 3.2802 no 6_545

loop_
_geom_torsion_atom_site_label_1
_geom_torsion_atom_site_label_2
_geom_torsion_atom_site_label_3
_geom_torsion_atom_site_label_4
_geom_torsion
_geom_torsion_publ_flag
O1 Pt1 N1 N2 166.0(9) no
O1 Pt1 N1 C7 -9.8(9) no
N1 Pt1 O1 C2 17.8(9) no
O1 Pt1 N3 N4 -15.1(9) no
O1 Pt1 N3 C15 173.6(9) no
N3 Pt1 O1 C2 -166.6(9) no
O2 Pt1 N1 N2 -19.0(9) no
O2 Pt1 N1 C7 165.1(9) no
N1 Pt1 O2 C10 -176.6(9) no
O2 Pt1 N3 N4 170.1(9) no
O2 Pt1 N3 C15 -1.3(9) no
N3 Pt1 O2 C10 7.8(8) no
Pt1 O1 C2 C1 -12(2) no
Pt1 O1 C2 C3 164.1(9) no
Pt1 O2 C10 C9 -7.0(18) no
Pt1 O2 C10 C11 173.3(7) no
Pt1 N1 N2 C8 79.7(12) no
Pt1 N1 N2 C17 -46.7(15) no
Pt1 N1 C7 C1 -4(2) no
N2 N1 C7 C1 179.7(15) no
C7 N1 N2 C8 -104.1(14) no
C7 N1 N2 C17 129.5(13) no
N1 N2 C17 C18 -55.4(16) no
C8 N2 C17 C18 177.1(12) no
Pt1 N3 N4 C16 79.1(13) no
Pt1 N3 N4 C26 -50.9(15) no
Pt1 N3 C15 C9 -7(2) no
N4 N3 C15 C9 -178.9(14) no
C15 N3 N4 C16 -108.7(14) no
C15 N3 N4 C26 121.3(14) no
N3 N4 C26 C25 -54.3(16) no
C16 N4 C26 C25 178.5(12) no
C2 C1 C6 C5 -4(2) no
C6 C1 C2 O1 -179.3(13) no
C6 C1 C2 C3 5(2) no
C2 C1 C7 N1 16(3) no
C7 C1 C2 O1 -6(3) no
C7 C1 C2 C3 177.7(15) no
C6 C1 C7 N1 -171.3(16) no
C7 C1 C6 C5 -177.8(14) no
O1 C2 C3 C4 -178.6(14) no
C1 C2 C3 C4 -2(3) no
C2 C3 C4 C5 -1(3) no
C3 C4 C5 C6 1(3) no
C4 C5 C6 C1 2(2) no
C10 C9 C14 C13 -2(2) no
C14 C9 C10 O2 -176.6(12) no
C14 C9 C10 C11 3(2) no
C10 C9 C15 N3 10(3) no
C15 C9 C10 O2 -3(2) no
C15 C9 C10 C11 176.9(14) no
C14 C9 C15 N3 -176.0(15) no
C15 C9 C14 C13 -176.6(14) no
O2 C10 C11 C12 175.6(13) no
C9 C10 C11 C12 -4(2) no
C10 C11 C12 C13 4(3) no
C11 C12 C13 C14 -3(3) no
C12 C13 C14 C9 2(2) no
N2 C17 C18 C19 -179.2(12) no
C17 C18 C19 C20 179.3(13) no
C18 C19 C20 C21 62(2) no
C19 C20 C21 C22 69.5(19) no
C20 C21 C22 C23 177.4(12) no
C21 C22 C23 C24 73(2) no
C22 C23 C24 C25 61(2) no
C23 C24 C25 C26 -177.7(14) no
C24 C25 C26 N4 178.7(13) no
